data_4108188
loop_
_publ_author_name
'Yasuhiro Arikawa'
'Taiki Asayama'
'Kazuki Itatani'
'Masayoshi Onishi'

_publ_contact_author_address
;
    Department of Applied Chemistry
    Faculty of Engineering
    Nagasaki University
    Nagasaki 852-8521
    Japan
;
_publ_contact_author_email onishi@nagasaki-u.ac.jp
_publ_contact_author_fax +81-95-819-2684
_publ_contact_author_name 'Masayoshi Onishi'
_publ_section_title
;
 N-C Bond Formation of NO Ligands on Ruthenium Complexes with Concurrent
 Vinylic C-H Activation and Subsequent Proton-Induced Reactivities of the
 Resulting Nitrosovinyl Species
;
_journal_name_full 'Journal of the American Chemical Society'
_journal_page_first 10508
_journal_page_last 10509
_journal_paper_doi 10.1021/ja804095u
_journal_volume 130
_journal_year 2008
_chemical_formula_moiety 'C17 H18 B Cl N8 O Ru '
_chemical_formula_sum 'C17 H18 B Cl N8 O Ru'
_chemical_formula_weight 497.72
_space_group_IT_number 14
_symmetry_cell_setting monoclinic
_symmetry_Int_Tables_number 14
_symmetry_space_group_name_Hall '-P 2yn'
_symmetry_space_group_name_H-M 'P 1 21/n 1'
_audit_creation_date 2007-09-06
_audit_creation_method 'by CrystalStructure 3.8'
_cell_angle_alpha 90.0000
_cell_angle_beta 101.328(2)
_cell_angle_gamma 90.0000
_cell_formula_units_Z 4
_cell_length_a 10.1937(17)
_cell_length_b 14.149(2)
_cell_length_c 13.872(2)
_cell_measurement_reflns_used 5966
_cell_measurement_temperature 123.1
_cell_measurement_theta_max 27.5
_cell_measurement_theta_min 3.3
_cell_volume 1961.8(5)
_computing_cell_refinement CrystalClear
_computing_data_collection CrystalClear
_computing_data_reduction CrystalStructure
_computing_publication_material 'CrystalStructure 3.8'
_computing_structure_refinement CRYSTALS
_computing_structure_solution SIR97
_diffrn_detector_area_resol_mean 7.31
_diffrn_measured_fraction_theta_full 0.983
_diffrn_measured_fraction_theta_max 0.983
_diffrn_measurement_device_type 'Rigaku Saturn'
_diffrn_measurement_method \w
_diffrn_radiation_type 'Mo K\a'
_diffrn_radiation_wavelength 0.71070
_diffrn_reflns_av_R_equivalents 0.020
_diffrn_reflns_limit_h_max 13
_diffrn_reflns_limit_h_min -13
_diffrn_reflns_limit_k_max 17
_diffrn_reflns_limit_k_min -17
_diffrn_reflns_limit_l_max 18
_diffrn_reflns_limit_l_min -13
_diffrn_reflns_number 15353
_diffrn_reflns_theta_full 27.48
_diffrn_reflns_theta_max 27.48
_exptl_absorpt_coefficient_mu 0.963
_exptl_absorpt_correction_T_max 0.908
_exptl_absorpt_correction_T_min 0.856
_exptl_absorpt_correction_type multi-scan
_exptl_absorpt_process_details 'Jacobson, R. (1998) Private communication'
_exptl_crystal_colour 'dark red'
_exptl_crystal_density_diffrn 1.685
_exptl_crystal_description platelet
_exptl_crystal_F_000 1000.00
_exptl_crystal_size_max 0.20
_exptl_crystal_size_mid 0.15
_exptl_crystal_size_min 0.10
_refine_diff_density_max 1.72
_refine_diff_density_min -0.62
_refine_ls_extinction_method none
_refine_ls_goodness_of_fit_ref 1.024
_refine_ls_hydrogen_treatment mixed
_refine_ls_number_parameters 283
_refine_ls_number_reflns 4425
_refine_ls_R_factor_gt 0.0259
_refine_ls_shift/su_max 0.0000
_refine_ls_structure_factor_coef Fsqd
_refine_ls_weighting_details 'w = 1/[0.0008Fo^2^ + 1.0000\s(Fo^2^)]/(4Fo^2^)'
_refine_ls_weighting_scheme calc
_refine_ls_wR_factor_ref 0.0769
_reflns_number_gt 3923
_reflns_number_total 4425
_reflns_threshold_expression F^2^>2.0\s(F^2^)
_cod_data_source_file ja804095u-file002.cif
_cod_data_source_block '__nagasaki02'
_cod_original_formula_sum 'C17 H18 B Cl N8 O Ru '
_cod_database_code 4108188

loop_
_symmetry_equiv_pos_site_id
_symmetry_equiv_pos_as_xyz
1 +X,+Y,+Z
2 1/2-X,1/2+Y,1/2-Z
3 -X,-Y,-Z
4 1/2+X,1/2-Y,1/2+Z

loop_
_atom_site_label
_atom_site_type_symbol
_atom_site_fract_x
_atom_site_fract_y
_atom_site_fract_z
_atom_site_U_iso_or_equiv
_atom_site_adp_type
_atom_site_occupancy
_atom_site_symmetry_multiplicity
_atom_site_calc_flag
_atom_site_refinement_flags
Ru(1) Ru 0.895280(10) 0.642710(10) 0.774040(10) 0.01185(5) Uani 1.00 1 d .
Cl(1) Cl 1.09695(4) 0.55229(3) 0.81677(3) 0.01922(11) Uani 1.00 1 d .
O(1) O 0.85884(14) 0.73203(10) 0.94855(10) 0.0208(3) Uani 1.00 1 d .
N(1) N 0.93752(15) 0.71859(11) 0.88959(11) 0.0159(3) Uani 1.00 1 d .
N(2) N 0.71983(15) 0.71518(11) 0.72696(11) 0.0149(3) Uani 1.00 1 d .
N(3) N 0.60394(15) 0.66744(11) 0.69375(12) 0.0155(3) Uani 1.00 1 d .
N(4) N 0.83450(15) 0.55190(11) 0.65099(11) 0.0161(3) Uani 1.00 1 d .
N(5) N 0.70341(15) 0.52526(11) 0.62869(11) 0.0162(3) Uani 1.00 1 d .
N(6) N 0.78674(15) 0.55116(10) 0.84412(11) 0.0144(3) Uani 1.00 1 d .
N(7) N 0.66038(15) 0.52617(11) 0.79926(11) 0.0150(3) Uani 1.00 1 d .
N(8) N 1.00420(15) 0.73255(10) 0.70140(11) 0.0153(3) Uani 1.00 1 d .
C(1) C 0.68933(19) 0.80726(13) 0.72450(14) 0.0180(4) Uani 1.00 1 d .
C(2) C 0.5528(2) 0.81969(14) 0.68987(15) 0.0211(4) Uani 1.00 1 d .
C(3) C 0.50252(19) 0.72960(13) 0.67116(13) 0.0186(4) Uani 1.00 1 d .
C(4) C 0.8971(2) 0.50534(14) 0.58920(15) 0.0217(4) Uani 1.00 1 d .
C(5) C 0.8069(2) 0.44882(15) 0.52598(15) 0.0258(5) Uani 1.00 1 d .
C(6) C 0.6852(2) 0.46306(13) 0.55367(14) 0.0208(4) Uani 1.00 1 d .
C(7) C 0.80838(19) 0.51410(13) 0.93436(13) 0.0176(4) Uani 1.00 1 d .
C(8) C 0.6954(2) 0.46504(13) 0.94907(14) 0.0208(4) Uani 1.00 1 d .
C(9) C 0.60383(19) 0.47453(13) 0.86214(14) 0.0185(4) Uani 1.00 1 d .
C(10) C 1.06225(19) 0.76428(14) 0.91895(14) 0.0208(4) Uani 1.00 1 d .
C(11) C 1.14026(19) 0.78915(14) 0.85580(14) 0.0204(4) Uani 1.00 1 d .
C(12) C 1.11283(18) 0.78035(13) 0.74941(14) 0.0168(4) Uani 1.00 1 d .
C(13) C 1.19731(18) 0.82731(13) 0.69731(15) 0.0199(4) Uani 1.00 1 d .
C(14) C 1.17052(19) 0.82713(14) 0.59582(15) 0.0206(4) Uani 1.00 1 d .
C(15) C 1.0554(2) 0.78223(13) 0.54577(14) 0.0193(4) Uani 1.00 1 d .
C(16) C 0.97528(19) 0.73725(13) 0.60244(14) 0.0171(4) Uani 1.00 1 d .
C(17) C 1.0183(2) 0.78150(15) 0.43539(15) 0.0259(5) Uani 1.00 1 d .
B(1) B 0.60501(19) 0.55925(14) 0.69442(16) 0.0149(4) Uani 1.00 1 d .
H(1) H 0.513(2) 0.5338(15) 0.6663(16) 0.018(5) Uiso 1.00 1 c .
H(2) H 0.7531 0.8579 0.7440 0.022 Uiso 1.00 1 c R
H(3) H 0.5037 0.8788 0.6809 0.026 Uiso 1.00 1 c R
H(4) H 0.4096 0.7137 0.6459 0.023 Uiso 1.00 1 c R
H(5) H 0.9918 0.5103 0.5886 0.027 Uiso 1.00 1 c R
H(6) H 0.8254 0.4083 0.4739 0.032 Uiso 1.00 1 c R
H(7) H 0.6011 0.4334 0.5241 0.025 Uiso 1.00 1 c R
H(8) H 0.8908 0.5204 0.9827 0.022 Uiso 1.00 1 c R
H(9) H 0.6837 0.4315 1.0078 0.026 Uiso 1.00 1 c R
H(10) H 0.5140 0.4485 0.8485 0.023 Uiso 1.00 1 c R
H(11) H 1.0929 0.7783 0.9881 0.025 Uiso 1.00 1 c R
H(12) H 1.2261 0.8166 0.8849 0.024 Uiso 1.00 1 c R
H(13) H 1.2755 0.8603 0.7327 0.025 Uiso 1.00 1 c R
H(14) H 1.2311 0.8579 0.5598 0.026 Uiso 1.00 1 c R
H(15) H 0.8935 0.7074 0.5685 0.021 Uiso 1.00 1 c R
H(16) H 0.9879 0.7188 0.4130 0.033 Uiso 1.00 1 c R
H(17) H 1.0958 0.7984 0.4082 0.033 Uiso 1.00 1 c R
H(18) H 0.9472 0.8268 0.4138 0.033 Uiso 1.00 1 c R

loop_
_atom_site_aniso_label
_atom_site_aniso_U_11
_atom_site_aniso_U_22
_atom_site_aniso_U_33
_atom_site_aniso_U_12
_atom_site_aniso_U_13
_atom_site_aniso_U_23
Ru(1) 0.01111(10) 0.01524(11) 0.01005(10) -0.00010(4) 0.00418(6) 0.00098(5)
Cl(1) 0.0148(2) 0.0221(2) 0.0209(2) 0.00247(16) 0.00360(16) 0.00360(17)
O(1) 0.0212(7) 0.0288(7) 0.0150(6) -0.0024(5) 0.0097(5) -0.0036(5)
N(1) 0.0157(7) 0.0198(7) 0.0131(7) -0.0003(5) 0.0050(5) 0.0024(5)
N(2) 0.0138(7) 0.0182(7) 0.0136(7) -0.0014(5) 0.0050(5) 0.0002(5)
N(3) 0.0131(7) 0.0198(7) 0.0139(7) 0.0011(5) 0.0035(5) -0.0006(6)
N(4) 0.0146(7) 0.0186(7) 0.0161(7) 0.0004(5) 0.0057(5) 0.0010(5)
N(5) 0.0165(7) 0.0173(7) 0.0147(7) 0.0002(5) 0.0030(5) -0.0003(5)
N(6) 0.0131(7) 0.0177(7) 0.0132(6) -0.0002(5) 0.0046(5) 0.0012(5)
N(7) 0.0133(7) 0.0167(7) 0.0160(7) -0.0018(5) 0.0052(5) 0.0004(5)
N(8) 0.0133(7) 0.0183(7) 0.0157(7) 0.0009(5) 0.0059(5) 0.0017(5)
C(1) 0.0208(9) 0.0168(8) 0.0185(8) 0.0017(6) 0.0087(7) 0.0028(6)
C(2) 0.0226(9) 0.0194(9) 0.0229(9) 0.0045(7) 0.0083(7) 0.0045(7)
C(3) 0.0167(8) 0.0249(9) 0.0149(8) 0.0051(7) 0.0048(6) 0.0028(7)
C(4) 0.0220(9) 0.0237(9) 0.0221(9) 0.0022(7) 0.0109(7) -0.0017(7)
C(5) 0.0302(10) 0.0264(10) 0.0229(10) 0.0007(8) 0.0105(8) -0.0080(7)
C(6) 0.0253(10) 0.0200(9) 0.0169(9) -0.0020(7) 0.0037(7) -0.0049(7)
C(7) 0.0180(8) 0.0211(8) 0.0144(8) 0.0045(6) 0.0048(6) 0.0021(6)
C(8) 0.0260(10) 0.0224(9) 0.0163(8) -0.0020(7) 0.0094(7) 0.0012(7)
C(9) 0.0203(9) 0.0194(8) 0.0182(8) -0.0023(7) 0.0101(7) 0.0010(7)
C(10) 0.0179(9) 0.0280(9) 0.0157(8) -0.0038(7) 0.0011(7) -0.0027(7)
C(11) 0.0141(8) 0.0273(9) 0.0194(9) -0.0018(7) 0.0023(7) -0.0006(7)
C(12) 0.0132(8) 0.0178(8) 0.0200(8) 0.0018(6) 0.0048(6) 0.0011(7)
C(13) 0.0133(8) 0.0210(9) 0.0267(10) 0.0020(7) 0.0069(7) 0.0018(7)
C(14) 0.0184(8) 0.0223(9) 0.0250(9) 0.0037(7) 0.0133(7) 0.0068(7)
C(15) 0.0228(9) 0.0194(8) 0.0188(9) 0.0048(7) 0.0113(7) 0.0037(7)
C(16) 0.0188(8) 0.0195(8) 0.0142(8) 0.0022(6) 0.0064(6) 0.0018(6)
C(17) 0.0304(10) 0.0318(10) 0.0187(9) 0.0012(8) 0.0128(8) 0.0055(8)
B(1) 0.0103(8) 0.0140(9) 0.0204(10) 0.0000(6) 0.0031(7) 0.0043(7)

loop_
_atom_type_symbol
_atom_type_description
_atom_type_scat_dispersion_real
_atom_type_scat_dispersion_imag
_atom_type_scat_source
C C 0.003 0.002
;
International Tables for Crystallography
(1992, Vol. C, Tables 4.2.6.8 and 6.1.1.4)
;
H H 0.000 0.000
;
International Tables for Crystallography
(1992, Vol. C, Table 6.1.1.4)
;
N N 0.006 0.003
;
International Tables for Crystallography
(1992, Vol. C, Tables 4.2.6.8 and 6.1.1.4)
;
O O 0.011 0.006
;
International Tables for Crystallography
(1992, Vol. C, Tables 4.2.6.8 and 6.1.1.4)
;
B B 0.001 0.001
;
International Tables for Crystallography
(1992, Vol. C, Tables 4.2.6.8 and 6.1.1.4)
;
Cl Cl 0.148 0.159
;
International Tables for Crystallography
(1992, Vol. C, Tables 4.2.6.8 and 6.1.1.4)
;
Ru Ru -1.259 0.836
;
International Tables for Crystallography
(1992, Vol. C, Tables 4.2.6.8 and 6.1.1.4)
;

loop_
_geom_angle_atom_site_label_1
_geom_angle_atom_site_label_2
_geom_angle_atom_site_label_3
_geom_angle
_geom_angle_publ_flag
Cl(1) Ru(1) N(1) 92.96(4) yes
Cl(1) Ru(1) N(2) 175.56(4) yes
Cl(1) Ru(1) N(4) 88.66(4) yes
Cl(1) Ru(1) N(6) 93.53(4) yes
Cl(1) Ru(1) N(8) 86.11(4) yes
N(1) Ru(1) N(2) 91.43(6) yes
N(1) Ru(1) N(4) 174.75(6) yes
N(1) Ru(1) N(6) 90.62(6) yes
N(1) Ru(1) N(8) 90.53(6) yes
N(2) Ru(1) N(4) 87.03(5) yes
N(2) Ru(1) N(6) 87.09(6) yes
N(2) Ru(1) N(8) 93.17(6) yes
N(4) Ru(1) N(6) 84.29(5) yes
N(4) Ru(1) N(8) 94.56(5) yes
N(6) Ru(1) N(8) 178.81(5) yes
Ru(1) N(1) O(1) 124.05(11) yes
Ru(1) N(1) C(10) 122.80(13) yes
O(1) N(1) C(10) 113.14(14) yes
Ru(1) N(2) N(3) 120.26(11) yes
Ru(1) N(2) C(1) 132.66(12) yes
N(3) N(2) C(1) 107.03(14) yes
N(2) N(3) C(3) 109.30(14) yes
N(2) N(3) B(1) 119.33(13) yes
C(3) N(3) B(1) 131.20(15) yes
Ru(1) N(4) N(5) 117.80(11) yes
Ru(1) N(4) C(4) 135.28(12) yes
N(5) N(4) C(4) 106.71(14) yes
N(4) N(5) C(6) 109.62(15) yes
N(4) N(5) B(1) 119.77(13) yes
C(6) N(5) B(1) 130.28(15) yes
Ru(1) N(6) N(7) 119.56(11) yes
Ru(1) N(6) C(7) 133.02(12) yes
N(7) N(6) C(7) 107.07(15) yes
N(6) N(7) C(9) 109.30(13) yes
N(6) N(7) B(1) 119.67(14) yes
C(9) N(7) B(1) 131.01(14) yes
Ru(1) N(8) C(12) 122.04(12) yes
Ru(1) N(8) C(16) 119.61(11) yes
C(12) N(8) C(16) 118.03(16) yes
N(2) C(1) C(2) 110.09(16) yes
C(1) C(2) C(3) 104.92(16) yes
N(3) C(3) C(2) 108.66(16) yes
N(4) C(4) C(5) 110.36(18) yes
C(4) C(5) C(6) 104.98(18) yes
N(5) C(6) C(5) 108.32(16) yes
N(6) C(7) C(8) 110.11(15) yes
C(7) C(8) C(9) 105.10(17) yes
N(7) C(9) C(8) 108.41(16) yes
N(1) C(10) C(11) 123.18(16) yes
C(10) C(11) C(12) 128.39(17) yes
N(8) C(12) C(11) 121.17(17) yes
N(8) C(12) C(13) 120.69(17) yes
C(11) C(12) C(13) 118.03(16) yes
C(12) C(13) C(14) 120.56(16) yes
C(13) C(14) C(15) 119.18(19) yes
C(14) C(15) C(16) 117.16(17) yes
C(14) C(15) C(17) 121.98(19) yes
C(16) C(15) C(17) 120.86(17) yes
N(8) C(16) C(15) 124.18(16) yes
N(3) B(1) N(5) 108.04(15) yes
N(3) B(1) N(7) 108.25(14) yes
N(5) B(1) N(7) 107.63(13) yes
N(2) C(1) H(2) 125.0 no
C(2) C(1) H(2) 125.0 no
C(1) C(2) H(3) 127.5 no
C(3) C(2) H(3) 127.5 no
N(3) C(3) H(4) 125.7 no
C(2) C(3) H(4) 125.7 no
N(4) C(4) H(5) 124.8 no
C(5) C(4) H(5) 124.8 no
C(4) C(5) H(6) 127.5 no
C(6) C(5) H(6) 127.5 no
N(5) C(6) H(7) 125.8 no
C(5) C(6) H(7) 125.8 no
N(6) C(7) H(8) 124.9 no
C(8) C(7) H(8) 124.9 no
C(7) C(8) H(9) 127.5 no
C(9) C(8) H(9) 127.5 no
N(7) C(9) H(10) 125.8 no
C(8) C(9) H(10) 125.8 no
N(1) C(10) H(11) 118.4 no
C(11) C(10) H(11) 118.4 no
C(10) C(11) H(12) 115.8 no
C(12) C(11) H(12) 115.8 no
C(12) C(13) H(13) 119.7 no
C(14) C(13) H(13) 119.7 no
C(13) C(14) H(14) 120.4 no
C(15) C(14) H(14) 120.4 no
N(8) C(16) H(15) 117.9 no
C(15) C(16) H(15) 117.9 no
C(15) C(17) H(16) 109.5 no
C(15) C(17) H(17) 109.5 no
C(15) C(17) H(18) 109.5 no
H(16) C(17) H(17) 109.5 no
H(16) C(17) H(18) 109.5 no
H(17) C(17) H(18) 109.5 no
N(3) B(1) H(1) 110.5(12) no
N(5) B(1) H(1) 108.6(13) no
N(7) B(1) H(1) 113.7(13) no

loop_
_geom_bond_atom_site_label_1
_geom_bond_atom_site_label_2
_geom_bond_distance
_geom_bond_publ_flag
Ru(1) Cl(1) 2.3949(4) yes
Ru(1) N(1) 1.9069(15) yes
Ru(1) N(2) 2.0537(14) yes
Ru(1) N(4) 2.1291(14) yes
Ru(1) N(6) 2.0663(15) yes
Ru(1) N(8) 2.0745(15) yes
O(1) N(1) 1.267(2) yes
N(1) C(10) 1.413(2) yes
N(2) N(3) 1.360(2) yes
N(2) C(1) 1.338(2) yes
N(3) C(3) 1.347(2) yes
N(3) B(1) 1.531(2) yes
N(4) N(5) 1.364(2) yes
N(4) C(4) 1.338(2) yes
N(5) C(6) 1.348(2) yes
N(5) B(1) 1.558(2) yes
N(6) N(7) 1.363(2) yes
N(6) C(7) 1.335(2) yes
N(7) C(9) 1.351(2) yes
N(7) B(1) 1.527(2) yes
N(8) C(12) 1.356(2) yes
N(8) C(16) 1.348(2) yes
C(1) C(2) 1.392(2) yes
C(2) C(3) 1.379(2) yes
C(4) C(5) 1.391(2) yes
C(5) C(6) 1.384(3) yes
C(7) C(8) 1.393(2) yes
C(8) C(9) 1.379(2) yes
C(10) C(11) 1.341(2) yes
C(11) C(12) 1.453(2) yes
C(12) C(13) 1.396(2) yes
C(13) C(14) 1.380(2) yes
C(14) C(15) 1.394(2) yes
C(15) C(16) 1.394(2) yes
C(15) C(17) 1.503(2) yes
C(1) H(2) 0.970 no
C(2) H(3) 0.970 no
C(3) H(4) 0.970 no
C(4) H(5) 0.970 no
C(5) H(6) 0.970 no
C(6) H(7) 0.970 no
C(7) H(8) 0.970 no
C(8) H(9) 0.970 no
C(9) H(10) 0.970 no
C(10) H(11) 0.970 no
C(11) H(12) 0.970 no
C(13) H(13) 0.970 no
C(14) H(14) 0.970 no
C(16) H(15) 0.970 no
C(17) H(16) 0.970 no
C(17) H(17) 0.970 no
C(17) H(18) 0.970 no
B(1) H(1) 1.01(2) no

loop_
_geom_contact_atom_site_label_1
_geom_contact_atom_site_label_2
_geom_contact_distance
_geom_contact_site_symmetry_2
Cl(1) C(7) 3.5248(17) 3_767
Cl(1) C(8) 3.5200(18) 3_767
O(1) C(3) 3.194(2) 4_565
O(1) C(5) 3.553(2) 2_656
O(1) C(6) 3.299(2) 2_656
O(1) C(14) 3.178(2) 4_465
O(1) C(17) 3.446(2) 4_465
N(7) C(1) 3.500(2) 2_646
C(1) N(7) 3.500(2) 2_656
C(1) C(9) 3.534(2) 2_656
C(3) O(1) 3.194(2) 4_464
C(3) C(13) 3.488(2) 1_455
C(4) C(4) 3.549(3) 3_766
C(5) O(1) 3.553(2) 2_646
C(6) O(1) 3.299(2) 2_646
C(7) Cl(1) 3.5248(17) 3_767
C(8) Cl(1) 3.5200(18) 3_767
C(9) C(1) 3.534(2) 2_646
C(9) C(15) 3.533(2) 2_646
C(9) C(16) 3.510(2) 2_646
C(13) C(3) 3.488(2) 1_655
C(14) O(1) 3.178(2) 4_564
C(15) C(9) 3.533(2) 2_656
C(16) C(9) 3.510(2) 2_656
C(17) O(1) 3.446(2) 4_564
Cl(1) H(3) 2.663 2_646
Cl(1) H(8) 2.946 3_767
Cl(1) H(9) 2.973 3_767
Cl(1) H(13) 3.145 2_746
Cl(1) H(14) 3.520 2_746
O(1) H(4) 2.793 4_565
O(1) H(6) 3.420 2_656
O(1) H(7) 2.892 2_656
O(1) H(14) 2.547 4_465
O(1) H(17) 2.665 4_465
N(1) H(7) 3.317 2_656
N(1) H(17) 3.551 4_465
N(2) H(11) 3.313 4_464
N(2) H(17) 3.034 4_465
N(3) H(11) 2.934 4_464
N(3) H(17) 3.031 4_465
N(4) H(2) 3.311 2_646
N(4) H(3) 3.557 2_646
N(5) H(2) 2.935 2_646
N(5) H(7) 3.448 3_666
N(5) H(11) 3.454 4_464
N(6) H(2) 2.990 2_646
N(6) H(3) 3.305 2_646
N(6) H(14) 3.405 4_465
N(6) H(17) 3.129 4_465
N(7) H(2) 2.648 2_646
N(7) H(17) 3.044 4_465
N(7) H(18) 3.596 4_465
N(8) H(10) 3.131 2_656
C(1) H(11) 3.452 4_464
C(1) H(17) 3.254 4_465
C(2) H(11) 3.220 4_464
C(2) H(13) 3.055 1_455
C(2) H(14) 3.461 1_455
C(2) H(16) 3.334 4_465
C(2) H(17) 3.411 4_465
C(3) H(7) 3.556 3_666
C(3) H(11) 2.868 4_464
C(3) H(13) 3.207 1_455
C(3) H(14) 3.414 1_455
C(3) H(16) 3.465 4_465
C(3) H(17) 3.262 4_465
C(4) H(5) 2.917 3_766
C(4) H(6) 3.352 3_766
C(4) H(16) 3.383 3_766
C(5) H(5) 2.890 3_766
C(5) H(16) 3.165 3_766
C(6) H(1) 3.31(2) 3_666
C(6) H(2) 3.129 2_646
C(6) H(7) 3.255 3_666
C(7) H(2) 3.284 2_646
C(7) H(3) 3.331 2_646
C(7) H(8) 3.096 3_767
C(7) H(14) 2.733 4_465
C(7) H(17) 3.400 4_465
C(8) H(2) 3.209 2_646
C(8) H(14) 2.924 4_465
C(8) H(17) 3.511 4_465
C(8) H(18) 3.262 2_646
C(9) H(2) 2.804 2_646
C(9) H(17) 3.280 4_465
C(9) H(18) 3.378 4_465
C(10) H(7) 3.104 2_656
C(11) H(15) 3.518 4_565
C(11) H(16) 3.478 4_565
C(11) H(18) 3.484 4_565
C(12) H(10) 2.914 2_656
C(13) H(3) 3.258 1_655
C(13) H(4) 2.895 1_655
C(13) H(10) 2.729 2_656
C(14) H(3) 3.447 1_655
C(14) H(4) 2.887 1_655
C(14) H(6) 3.471 3_766
C(14) H(10) 2.767 2_656
C(15) H(6) 2.991 3_766
C(15) H(9) 3.201 2_656
C(15) H(10) 2.932 2_656
C(16) H(6) 3.214 3_766
C(16) H(9) 3.397 2_656
C(16) H(10) 3.063 2_656
C(17) H(6) 3.247 3_766
C(17) H(9) 3.163 2_656
C(17) H(12) 3.235 4_464
B(1) H(2) 3.232 2_646
B(1) H(7) 3.334 3_666
H(1) C(6) 3.31(2) 3_666
H(1) H(2) 3.500 2_646
H(1) H(7) 2.709 3_666
H(2) N(4) 3.311 2_656
H(2) N(5) 2.935 2_656
H(2) N(6) 2.990 2_656
H(2) N(7) 2.648 2_656
H(2) C(6) 3.129 2_656
H(2) C(7) 3.284 2_656
H(2) C(8) 3.209 2_656
H(2) C(9) 2.804 2_656
H(2) B(1) 3.232 2_656
H(2) H(1) 3.500 2_656
H(2) H(7) 3.437 2_656
H(2) H(10) 3.181 2_656
H(3) Cl(1) 2.663 2_656
H(3) N(4) 3.557 2_656
H(3) N(6) 3.305 2_656
H(3) C(7) 3.331 2_656
H(3) C(13) 3.258 1_455
H(3) C(14) 3.447 1_455
H(3) H(8) 3.358 2_656
H(3) H(8) 3.111 4_464
H(3) H(13) 2.579 1_455
H(3) H(14) 2.966 1_455
H(3) H(16) 3.536 4_465
H(4) O(1) 2.793 4_464
H(4) C(13) 2.895 1_455
H(4) C(14) 2.887 1_455
H(4) H(6) 3.148 3_666
H(4) H(7) 3.131 3_666
H(4) H(11) 3.147 4_464
H(4) H(13) 2.876 1_455
H(4) H(14) 2.837 1_455
H(5) C(4) 2.917 3_766
H(5) C(5) 2.890 3_766
H(5) H(5) 2.512 3_766
H(5) H(6) 2.487 3_766
H(5) H(16) 3.248 3_766
H(6) O(1) 3.420 2_646
H(6) C(4) 3.352 3_766
H(6) C(14) 3.471 3_766
H(6) C(15) 2.991 3_766
H(6) C(16) 3.214 3_766
H(6) C(17) 3.247 3_766
H(6) H(4) 3.148 3_666
H(6) H(5) 2.487 3_766
H(6) H(15) 3.449 3_766
H(6) H(16) 2.854 3_766
H(6) H(17) 3.370 3_766
H(7) O(1) 2.892 2_646
H(7) N(1) 3.317 2_646
H(7) N(5) 3.448 3_666
H(7) C(3) 3.556 3_666
H(7) C(6) 3.255 3_666
H(7) C(10) 3.104 2_646
H(7) B(1) 3.334 3_666
H(7) H(1) 2.709 3_666
H(7) H(2) 3.437 2_646
H(7) H(4) 3.131 3_666
H(7) H(7) 2.777 3_666
H(7) H(11) 2.936 2_646
H(8) Cl(1) 2.946 3_767
H(8) C(7) 3.096 3_767
H(8) H(3) 3.358 2_646
H(8) H(3) 3.111 4_565
H(8) H(8) 2.259 3_767
H(8) H(14) 2.728 4_465
H(9) Cl(1) 2.973 3_767
H(9) C(15) 3.201 2_646
H(9) C(16) 3.397 2_646
H(9) C(17) 3.163 2_646
H(9) H(10) 3.536 3_667
H(9) H(14) 3.082 4_465
H(9) H(15) 3.385 2_646
H(9) H(18) 2.393 2_646
H(10) N(8) 3.131 2_646
H(10) C(12) 2.914 2_646
H(10) C(13) 2.729 2_646
H(10) C(14) 2.767 2_646
H(10) C(15) 2.932 2_646
H(10) C(16) 3.063 2_646
H(10) H(2) 3.181 2_646
H(10) H(9) 3.536 3_667
H(10) H(13) 3.198 2_646
H(10) H(14) 3.280 2_646
H(10) H(18) 3.410 4_465
H(11) N(2) 3.313 4_565
H(11) N(3) 2.934 4_565
H(11) N(5) 3.454 4_565
H(11) C(1) 3.452 4_565
H(11) C(2) 3.220 4_565
H(11) C(3) 2.868 4_565
H(11) H(4) 3.147 4_565
H(11) H(7) 2.936 2_656
H(11) H(15) 3.054 4_565
H(12) C(17) 3.235 4_565
H(12) H(15) 2.794 4_565
H(12) H(16) 2.668 4_565
H(12) H(18) 3.000 4_565
H(13) Cl(1) 3.145 2_756
H(13) C(2) 3.055 1_655
H(13) C(3) 3.207 1_655
H(13) H(3) 2.579 1_655
H(13) H(4) 2.876 1_655
H(13) H(10) 3.198 2_656
H(13) H(16) 3.173 4_565
H(14) Cl(1) 3.520 2_756
H(14) O(1) 2.547 4_564
H(14) N(6) 3.405 4_564
H(14) C(2) 3.461 1_655
H(14) C(3) 3.414 1_655
H(14) C(7) 2.733 4_564
H(14) C(8) 2.924 4_564
H(14) H(3) 2.966 1_655
H(14) H(4) 2.837 1_655
H(14) H(8) 2.728 4_564
H(14) H(9) 3.082 4_564
H(14) H(10) 3.280 2_656
H(15) C(11) 3.518 4_464
H(15) H(6) 3.449 3_766
H(15) H(9) 3.385 2_656
H(15) H(11) 3.054 4_464
H(15) H(12) 2.794 4_464
H(16) C(2) 3.334 4_564
H(16) C(3) 3.465 4_564
H(16) C(4) 3.383 3_766
H(16) C(5) 3.165 3_766
H(16) C(11) 3.478 4_464
H(16) H(3) 3.536 4_564
H(16) H(5) 3.248 3_766
H(16) H(6) 2.854 3_766
H(16) H(12) 2.668 4_464
H(16) H(13) 3.173 4_464
H(17) O(1) 2.665 4_564
H(17) N(1) 3.551 4_564
H(17) N(2) 3.034 4_564
H(17) N(3) 3.031 4_564
H(17) N(6) 3.129 4_564
H(17) N(7) 3.044 4_564
H(17) C(1) 3.254 4_564
H(17) C(2) 3.411 4_564
H(17) C(3) 3.262 4_564
H(17) C(7) 3.400 4_564
H(17) C(8) 3.511 4_564
H(17) C(9) 3.280 4_564
H(17) H(6) 3.370 3_766
H(18) N(7) 3.596 4_564
H(18) C(8) 3.262 2_656
H(18) C(9) 3.378 4_564
H(18) C(11) 3.484 4_464
H(18) H(9) 2.393 2_656
H(18) H(10) 3.410 4_564
H(18) H(12) 3.000 4_464

loop_
_geom_torsion_atom_site_label_1
_geom_torsion_atom_site_label_2
_geom_torsion_atom_site_label_3
_geom_torsion_atom_site_label_4
_geom_torsion
Cl(1) Ru(1) N(1) O(1) -128.30(13)
Cl(1) Ru(1) N(1) C(10) 50.42(13)
Cl(1) Ru(1) N(2) N(3) 55.7(6)
Cl(1) Ru(1) N(2) C(1) -127.4(5)
Cl(1) Ru(1) N(4) N(5) 139.70(11)
Cl(1) Ru(1) N(4) C(4) -34.21(18)
Cl(1) Ru(1) N(6) N(7) -136.77(12)
Cl(1) Ru(1) N(6) C(7) 50.96(17)
Cl(1) Ru(1) N(8) C(12) -61.94(13)
Cl(1) Ru(1) N(8) C(16) 111.46(13)
N(1) Ru(1) N(2) N(3) -133.04(14)
N(1) Ru(1) N(2) C(1) 43.80(18)
N(2) Ru(1) N(1) O(1) 52.37(14)
N(2) Ru(1) N(1) C(10) -128.91(14)
N(1) Ru(1) N(4) N(5) 31.7(7)
N(1) Ru(1) N(4) C(4) -142.2(6)
N(4) Ru(1) N(1) O(1) -20.5(7)
N(4) Ru(1) N(1) C(10) 158.2(5)
N(1) Ru(1) N(6) N(7) 130.23(13)
N(1) Ru(1) N(6) C(7) -42.04(17)
N(6) Ru(1) N(1) O(1) -34.73(14)
N(6) Ru(1) N(1) C(10) 143.99(14)
N(1) Ru(1) N(8) C(12) 30.99(14)
N(1) Ru(1) N(8) C(16) -155.62(14)
N(8) Ru(1) N(1) O(1) 145.56(13)
N(8) Ru(1) N(1) C(10) -35.72(14)
N(2) Ru(1) N(4) N(5) -41.36(12)
N(2) Ru(1) N(4) C(4) 144.73(18)
N(4) Ru(1) N(2) N(3) 41.93(14)
N(4) Ru(1) N(2) C(1) -141.22(18)
N(2) Ru(1) N(6) N(7) 38.83(13)
N(2) Ru(1) N(6) C(7) -133.45(17)
N(6) Ru(1) N(2) N(3) -42.50(13)
N(6) Ru(1) N(2) C(1) 134.35(18)
N(2) Ru(1) N(8) C(12) 122.45(14)
N(2) Ru(1) N(8) C(16) -64.15(14)
N(8) Ru(1) N(2) N(3) 136.34(13)
N(8) Ru(1) N(2) C(1) -46.81(18)
N(4) Ru(1) N(6) N(7) -48.47(12)
N(4) Ru(1) N(6) C(7) 139.25(17)
N(6) Ru(1) N(4) N(5) 46.01(12)
N(6) Ru(1) N(4) C(4) -127.90(18)
N(4) Ru(1) N(8) C(12) -150.28(14)
N(4) Ru(1) N(8) C(16) 23.12(14)
N(8) Ru(1) N(4) N(5) -134.31(12)
N(8) Ru(1) N(4) C(4) 51.78(18)
N(6) Ru(1) N(8) C(12) -135(2)
N(6) Ru(1) N(8) C(16) 39(2)
N(8) Ru(1) N(6) N(7) -64(2)
N(8) Ru(1) N(6) C(7) 124(2)
Ru(1) N(1) C(10) C(11) 25.9(2)
O(1) N(1) C(10) C(11) -155.28(18)
Ru(1) N(2) N(3) C(3) 177.43(12)
Ru(1) N(2) N(3) B(1) 1.6(2)
Ru(1) N(2) C(1) C(2) -176.92(14)
N(3) N(2) C(1) C(2) 0.2(2)
C(1) N(2) N(3) C(3) -0.1(2)
C(1) N(2) N(3) B(1) -175.96(17)
N(2) N(3) C(3) C(2) 0.0(2)
N(2) N(3) B(1) N(5) -59.9(2)
N(2) N(3) B(1) N(7) 56.4(2)
C(3) N(3) B(1) N(5) 125.4(2)
C(3) N(3) B(1) N(7) -118.3(2)
B(1) N(3) C(3) C(2) 175.15(19)
Ru(1) N(4) N(5) C(6) -175.70(11)
Ru(1) N(4) N(5) B(1) -1.63(19)
Ru(1) N(4) C(4) C(5) 174.84(14)
N(5) N(4) C(4) C(5) 0.5(2)
C(4) N(4) N(5) C(6) -0.17(19)
C(4) N(4) N(5) B(1) 173.90(15)
N(4) N(5) C(6) C(5) -0.2(2)
N(4) N(5) B(1) N(3) 59.16(19)
N(4) N(5) B(1) N(7) -57.53(19)
C(6) N(5) B(1) N(3) -128.18(18)
C(6) N(5) B(1) N(7) 115.13(19)
B(1) N(5) C(6) C(5) -173.43(17)
Ru(1) N(6) N(7) C(9) -173.53(12)
Ru(1) N(6) N(7) B(1) 5.2(2)
Ru(1) N(6) C(7) C(8) 172.60(13)
N(7) N(6) C(7) C(8) -0.4(2)
C(7) N(6) N(7) C(9) 0.57(19)
C(7) N(6) N(7) B(1) 179.30(15)
N(6) N(7) C(9) C(8) -0.6(2)
N(6) N(7) B(1) N(3) -60.5(2)
N(6) N(7) B(1) N(5) 56.09(19)
C(9) N(7) B(1) N(3) 117.9(2)
C(9) N(7) B(1) N(5) -125.50(19)
B(1) N(7) C(9) C(8) -179.09(18)
Ru(1) N(8) C(12) C(11) -14.8(2)
Ru(1) N(8) C(12) C(13) 168.98(13)
Ru(1) N(8) C(16) C(15) -168.61(14)
C(12) N(8) C(16) C(15) 5.0(2)
C(16) N(8) C(12) C(11) 171.68(17)
C(16) N(8) C(12) C(13) -4.5(2)
N(2) C(1) C(2) C(3) -0.2(2)
C(1) C(2) C(3) N(3) 0.1(2)
N(4) C(4) C(5) C(6) -0.6(2)
C(4) C(5) C(6) N(5) 0.4(2)
N(6) C(7) C(8) C(9) 0.04(16)
C(7) C(8) C(9) N(7) 0.3(2)
N(1) C(10) C(11) C(12) 3.7(3)
C(10) C(11) C(12) N(8) -8.4(3)
C(10) C(11) C(12) C(13) 167.9(2)
N(8) C(12) C(13) C(14) 1.0(2)
C(11) C(12) C(13) C(14) -175.30(17)
C(12) C(13) C(14) C(15) 2.2(2)
C(13) C(14) C(15) C(16) -1.8(2)
C(13) C(14) C(15) C(17) 178.38(18)
C(14) C(15) C(16) N(8) -1.9(2)
C(17) C(15) C(16) N(8) 177.94(17)
